data_4025264
loop_
_publ_author_name
'Jean-Yves Balandier'
'Marcos Chas'
'Paul I. Dron'
'S\'ebastien Goeb'
'David Canevet'
'Ahmed Belyasmine'
'Magali Allain'
'Marc Sall\'e'

_publ_contact_author_address
;
Laboratoire CIMA UMR CNRS 6200
2, bd Lavoisier
49045 Angers cedex
France
 
;
_publ_contact_author_email magali.allain@univ-angers.fr
_publ_contact_author_fax 33(0)241735405
_publ_contact_author_name 'ALLAIN, Magali'
_publ_contact_author_phone 33(0)241735368
_publ_section_title
;
 N-Aryl Pyrrolo-tetrathiafulvalene Based Ligands: Synthesis and Metal
 Coordination
;
_journal_name_full 'Journal of Organic Chemistry'
_journal_page_first 1589
_journal_page_last 1599
_journal_paper_doi 10.1021/jo902529e
_journal_volume 75
_journal_year 2010
_chemical_formula_moiety 'C14 H18 N2 O2 S3'
_chemical_formula_sum 'C14 H18 N2 O2 S3'
_chemical_formula_weight 342.48
_space_group_IT_number 14
_symmetry_cell_setting monoclinic
_symmetry_space_group_name_Hall '-P 2yn'
_symmetry_space_group_name_H-M 'P 1 21/n 1'
_audit_conform_dict_location ftp://ftp.iucr.org/pub/cif_core.dic
_audit_conform_dict_name cif_core.dic
_audit_conform_dict_version 2.3
_audit_creation_date 2006-03-27T11:00:59-00:00
_audit_creation_method 'WinGX routine CIF_UPDATE'
_cell_angle_alpha 90
_cell_angle_beta 104.97(1)
_cell_angle_gamma 90
_cell_formula_units_Z 4
_cell_length_a 9.090(1)
_cell_length_b 18.974(2)
_cell_length_c 10.269(1)
_cell_measurement_reflns_used 6672
_cell_measurement_temperature 293(2)
_cell_measurement_theta_max 25.75
_cell_measurement_theta_min 2.15
_cell_volume 1711.0(3)
_computing_cell_refinement 'SELECT,CELL, STOE IPDS'
_computing_data_collection 'EXPOSE, STOE IPDS'
_computing_data_reduction 'INTEGRATE, STOE IPDS'
_computing_molecular_graphics 'DIAMOND 3.1 (Crystal Impact GbR 2005)'
_computing_publication_material 'WinGX publication routines (Farrugia, 1999)'
_computing_structure_refinement 'SHELXL-97 (Sheldrick, 1997)'
_computing_structure_solution 'SHELXS-97 (Sheldrick, 1997)'
_diffrn_ambient_temperature 293(2)
_diffrn_detector_area_resol_mean 6.66
_diffrn_measured_fraction_theta_full 0.992
_diffrn_measured_fraction_theta_max 0.992
_diffrn_measurement_device_type 'STOE IPDS'
_diffrn_measurement_method 'Oscillation Phi Incr 1.2 deg'
_diffrn_radiation_probe x-ray
_diffrn_radiation_type MoK\a
_diffrn_radiation_wavelength 0.71073
_diffrn_reflns_av_R_equivalents 0.0468
_diffrn_reflns_limit_h_max 10
_diffrn_reflns_limit_h_min -11
_diffrn_reflns_limit_k_max 23
_diffrn_reflns_limit_k_min -23
_diffrn_reflns_limit_l_max 12
_diffrn_reflns_limit_l_min -12
_diffrn_reflns_number 13316
_diffrn_reflns_theta_full 25.97
_diffrn_reflns_theta_max 25.97
_diffrn_reflns_theta_min 2.32
_exptl_absorpt_coefficient_mu 0.438
_exptl_absorpt_correction_T_max 0.8902
_exptl_absorpt_correction_T_min 0.847
_exptl_absorpt_correction_type gaussian
_exptl_absorpt_process_details
;
 PLATON-ABSGAUSS : Spek, A.L. (2003), J.Appl.Cryst. 36, 7-13
;
_exptl_crystal_colour yellow
_exptl_crystal_density_diffrn 1.33
_exptl_crystal_density_method 'not measured'
_exptl_crystal_description prism
_exptl_crystal_F_000 720
_exptl_crystal_size_max 0.46
_exptl_crystal_size_mid 0.38
_exptl_crystal_size_min 0.31
_refine_diff_density_max 0.193
_refine_diff_density_min -0.155
_refine_ls_extinction_method none
_refine_ls_goodness_of_fit_ref 0.862
_refine_ls_hydrogen_treatment mixed
_refine_ls_matrix_type full
_refine_ls_number_parameters 224
_refine_ls_number_reflns 3335
_refine_ls_number_restraints 0
_refine_ls_restrained_S_all 0.862
_refine_ls_R_factor_gt 0.0362
_refine_ls_shift/su_max 0
_refine_ls_structure_factor_coef Fsqd
_refine_ls_weighting_details 'calc w=1/[\s^2^(Fo^2^)+(0.0506P)^2^+0.0000P] where P=(Fo^2^+2Fc^2^)/3'
_refine_ls_weighting_scheme calc
_refine_ls_wR_factor_ref 0.0919
_reflns_number_gt 1923
_reflns_number_total 3335
_reflns_threshold_expression >2sigma(I)
_cod_data_source_file jo902529e_si_001.cif
_cod_data_source_block 5a
_cod_original_sg_symbol_H-M 'P 21/n'
_cod_database_code 4025264

loop_
_symmetry_equiv_pos_as_xyz
'x, y, z'
'-x+1/2, y+1/2, -z+1/2'
'-x, -y, -z'
'x-1/2, -y-1/2, z-1/2'

loop_
_atom_site_label
_atom_site_type_symbol
_atom_site_fract_x
_atom_site_fract_y
_atom_site_fract_z
_atom_site_U_iso_or_equiv
_atom_site_adp_type
_atom_site_occupancy
_atom_site_calc_flag
_atom_site_refinement_flags
_atom_site_disorder_group
_atom_site_disorder_assembly
H01 H 0.583(3) -0.1754(15) 0.249(3) 0.086(9) Uiso 1 d . . .
H04A H 0.509(3) -0.0510(12) 0.137(3) 0.076(8) Uiso 1 d . . .
H04B H 0.626(3) -0.0631(13) 0.274(3) 0.082(8) Uiso 1 d . . .
H06 H 0.513(3) -0.2799(13) 0.127(2) 0.076(7) Uiso 1 d . . .
H07 H 0.343(3) -0.3334(15) -0.048(2) 0.084(8) Uiso 1 d . . .
H08 H 0.129(3) -0.1575(14) -0.155(3) 0.087(8) Uiso 1 d . . .
H09 H 0.286(3) -0.0991(13) 0.011(2) 0.072(7) Uiso 1 d . . .
H10 H 0.502(3) 0.0794(13) 0.211(2) 0.087(8) Uiso 1 d . . .
C01 C 0.2511(3) -0.04881(13) 0.4674(2) 0.0688(6) Uani 1 d . . .
C02 C 0.3565(2) 0.01738(12) 0.2899(2) 0.0610(5) Uani 1 d . . .
C03 C 0.4126(2) -0.04760(12) 0.2928(2) 0.0607(6) Uani 1 d . . .
C04 C 0.5278(3) -0.07329(14) 0.2201(3) 0.0704(6) Uani 1 d . . .
C05 C 0.4210(2) -0.18050(12) 0.0937(2) 0.0594(5) Uani 1 d . . .
C06 C 0.4345(3) -0.25244(14) 0.0722(2) 0.0687(6) Uani 1 d . . .
C07 C 0.3329(3) -0.28501(16) -0.0309(3) 0.0796(7) Uani 1 d . . .
C08 C 0.2047(3) -0.18371(18) -0.0952(3) 0.0809(7) Uani 1 d . . .
C09 C 0.3011(3) -0.14557(15) 0.0054(2) 0.0694(6) Uani 1 d . . .
C10 C 0.3913(4) 0.07760(14) 0.2056(3) 0.0757(7) Uani 1 d . . .
C11 C 0.1670(3) 0.0687(2) 0.0266(3) 0.1085(10) Uani 1 d . . .
H11A H 0.1297 0.1112 0.0597 0.13 Uiso 1 calc R . .
H11B H 0.1274 0.0285 0.0651 0.13 Uiso 1 calc R . .
C12 C 0.1130(4) 0.0662(2) -0.1208(3) 0.1253(12) Uani 1 d . . .
H12A H 0.1512 0.1063 -0.1587 0.188 Uiso 1 calc R . .
H12B H 0.0037 0.0668 -0.1469 0.188 Uiso 1 calc R . .
H12C H 0.1489 0.0237 -0.1533 0.188 Uiso 1 calc R . .
C13 C 0.3919(8) 0.2029(2) 0.2076(5) 0.211(3) Uani 1 d . . .
H13A H 0.4627 0.1911 0.1546 0.253 Uiso 1 calc R . .
H13B H 0.3049 0.2258 0.1478 0.253 Uiso 1 calc R . .
C14 C 0.4554(7) 0.2463(3) 0.2967(5) 0.195(3) Uani 1 d . . .
H14A H 0.3967 0.251 0.3617 0.292 Uiso 1 calc R . .
H14B H 0.4621 0.2913 0.2557 0.292 Uiso 1 calc R . .
H14C H 0.5558 0.23 0.3407 0.292 Uiso 1 calc R . .
N01 N 0.5232(2) -0.14802(12) 0.1964(2) 0.0734(6) Uani 1 d . . .
N02 N 0.2161(3) -0.25256(13) -0.1163(2) 0.0836(6) Uani 1 d . . .
O01 O 0.32935(19) 0.06781(9) 0.06725(17) 0.0777(5) Uani 1 d . . .
O02 O 0.3405(3) 0.13811(10) 0.2552(2) 0.1188(8) Uani 1 d . . .
S01 S 0.16810(9) -0.07041(5) 0.58691(8) 0.0993(3) Uani 1 d . . .
S02 S 0.23979(7) 0.03386(3) 0.39706(6) 0.0721(2) Uani 1 d . . .
S03 S 0.36007(8) -0.10648(3) 0.40193(6) 0.0743(2) Uani 1 d . . .

loop_
_atom_site_aniso_label
_atom_site_aniso_U_11
_atom_site_aniso_U_22
_atom_site_aniso_U_33
_atom_site_aniso_U_23
_atom_site_aniso_U_13
_atom_site_aniso_U_12
C01 0.0736(14) 0.0735(16) 0.0592(13) -0.0043(11) 0.0171(11) -0.0204(11)
C02 0.0707(13) 0.0566(14) 0.0584(12) -0.0059(11) 0.0218(10) -0.0125(10)
C03 0.0672(13) 0.0602(15) 0.0541(12) -0.0075(10) 0.0144(10) -0.0125(11)
C04 0.0777(17) 0.0680(17) 0.0659(16) -0.0114(13) 0.0192(13) -0.0031(13)
C05 0.0682(13) 0.0628(14) 0.0472(11) -0.0008(10) 0.0147(10) 0.0043(11)
C06 0.0834(16) 0.0635(15) 0.0540(13) 0.0022(12) 0.0083(12) 0.0065(12)
C07 0.109(2) 0.0586(16) 0.0666(15) 0.0028(14) 0.0147(15) -0.0103(15)
C08 0.0767(18) 0.096(2) 0.0614(15) 0.0065(15) 0.0016(13) 0.0065(15)
C09 0.0814(16) 0.0652(17) 0.0579(13) 0.0018(13) 0.0112(12) 0.0124(13)
C10 0.099(2) 0.0622(16) 0.0734(16) 0.0007(13) 0.0353(15) -0.0106(13)
C11 0.0822(19) 0.148(3) 0.098(2) 0.020(2) 0.0291(17) 0.0024(18)
C12 0.098(2) 0.171(4) 0.102(2) 0.029(2) 0.0191(19) 0.005(2)
C13 0.437(9) 0.073(3) 0.164(4) -0.014(3) 0.154(5) -0.078(4)
C14 0.295(7) 0.117(4) 0.217(6) -0.023(4) 0.149(5) -0.077(4)
N01 0.0807(14) 0.0677(14) 0.0611(12) -0.0083(11) -0.0008(10) 0.0106(11)
N02 0.0926(15) 0.0786(16) 0.0697(13) 0.0001(12) 0.0033(12) -0.0159(12)
O01 0.0809(11) 0.0856(12) 0.0714(11) 0.0096(9) 0.0287(9) 0.0001(9)
O02 0.216(2) 0.0529(11) 0.1141(16) 0.0007(10) 0.0898(16) -0.0113(13)
S01 0.1112(6) 0.1143(6) 0.0843(5) 0.0077(4) 0.0469(4) -0.0275(5)
S02 0.0857(4) 0.0659(4) 0.0731(4) -0.0046(3) 0.0356(3) -0.0066(3)
S03 0.0960(4) 0.0597(4) 0.0689(4) 0.0013(3) 0.0245(3) -0.0099(3)

loop_
_atom_type_symbol
_atom_type_description
_atom_type_scat_dispersion_real
_atom_type_scat_dispersion_imag
_atom_type_scat_source
C C 0.0033 0.0016 'International Tables Vol C Tables 4.2.6.8 and 6.1.1.4'
H H 0 0 'International Tables Vol C Tables 4.2.6.8 and 6.1.1.4'
N N 0.0061 0.0033 'International Tables Vol C Tables 4.2.6.8 and 6.1.1.4'
O O 0.0106 0.006 'International Tables Vol C Tables 4.2.6.8 and 6.1.1.4'
S S 0.1246 0.1234 'International Tables Vol C Tables 4.2.6.8 and 6.1.1.4'

loop_
_geom_angle_atom_site_label_1
_geom_angle_atom_site_label_2
_geom_angle_atom_site_label_3
_geom_angle
_geom_angle_site_symmetry_1
_geom_angle_site_symmetry_3
_geom_angle_publ_flag
S01 C01 S02 123.36(15) . . ?
S01 C01 S03 123.47(15) . . ?
S02 C01 S03 113.16(13) . . ?
C03 C02 C10 125.2(2) . . ?
C03 C02 S02 116.36(16) . . ?
C10 C02 S02 118.44(18) . . ?
C02 C03 C04 126.6(2) . . ?
C02 C03 S03 116.31(17) . . ?
C04 C03 S03 116.86(18) . . ?
N01 C04 C03 114.1(2) . . ?
N01 C04 H04A 107.8(15) . . ?
C03 C04 H04A 108.5(14) . . ?
N01 C04 H04B 106.4(15) . . ?
C03 C04 H04B 108.4(15) . . ?
H04A C04 H04B 112(2) . . ?
N01 C05 C09 123.5(2) . . ?
N01 C05 C06 119.8(2) . . ?
C09 C05 C06 116.7(2) . . ?
C07 C06 C05 119.9(2) . . ?
C07 C06 H06 118.2(15) . . ?
C05 C06 H06 121.9(15) . . ?
N02 C07 C06 124.4(3) . . ?
N02 C07 H07 115.1(15) . . ?
C06 C07 H07 120.5(15) . . ?
N02 C08 C09 125.2(3) . . ?
N02 C08 H08 119.2(16) . . ?
C09 C08 H08 115.5(16) . . ?
C08 C09 C05 118.6(3) . . ?
C08 C09 H09 119.3(15) . . ?
C05 C09 H09 122.1(15) . . ?
O02 C10 O01 113.6(2) . . ?
O02 C10 C02 106.1(2) . . ?
O01 C10 C02 113.1(2) . . ?
O02 C10 H10 112.3(15) . . ?
O01 C10 H10 101.5(14) . . ?
C02 C10 H10 110.5(15) . . ?
O01 C11 C12 110.3(3) . . ?
O01 C11 H11A 109.6 . . ?
C12 C11 H11A 109.6 . . ?
O01 C11 H11B 109.6 . . ?
C12 C11 H11B 109.6 . . ?
H11A C11 H11B 108.1 . . ?
C11 C12 H12A 109.5 . . ?
C11 C12 H12B 109.5 . . ?
H12A C12 H12B 109.5 . . ?
C11 C12 H12C 109.5 . . ?
H12A C12 H12C 109.5 . . ?
H12B C12 H12C 109.5 . . ?
C14 C13 O02 116.1(4) . . ?
C14 C13 H13A 108.3 . . ?
O02 C13 H13A 108.3 . . ?
C14 C13 H13B 108.3 . . ?
O02 C13 H13B 108.3 . . ?
H13A C13 H13B 107.4 . . ?
C13 C14 H14A 109.5 . . ?
C13 C14 H14B 109.5 . . ?
H14A C14 H14B 109.5 . . ?
C13 C14 H14C 109.5 . . ?
H14A C14 H14C 109.5 . . ?
H14B C14 H14C 109.5 . . ?
C05 N01 C04 124.2(2) . . ?
C05 N01 H01 114.8(18) . . ?
C04 N01 H01 120.9(18) . . ?
C08 N02 C07 115.2(2) . . ?
C10 O01 C11 114.2(2) . . ?
C10 O02 C13 114.4(3) . . ?
C01 S02 C02 96.97(11) . . ?
C01 S03 C03 97.17(11) . . ?

loop_
_geom_bond_atom_site_label_1
_geom_bond_atom_site_label_2
_geom_bond_distance
_geom_bond_site_symmetry_2
_geom_bond_publ_flag
C01 S01 1.650(2) . ?
C01 S02 1.719(2) . ?
C01 S03 1.725(3) . ?
C02 C03 1.331(3) . ?
C02 C10 1.516(3) . ?
C02 S02 1.743(2) . ?
C03 C04 1.515(3) . ?
C03 S03 1.734(2) . ?
C04 N01 1.438(3) . ?
C04 H04A 0.92(3) . ?
C04 H04B 0.94(2) . ?
C05 N01 1.360(3) . ?
C05 C09 1.393(3) . ?
C05 C06 1.393(3) . ?
C06 C07 1.360(3) . ?
C06 H06 0.95(2) . ?
C07 N02 1.339(3) . ?
C07 H07 0.94(3) . ?
C08 N02 1.333(3) . ?
C08 C09 1.375(4) . ?
C08 H08 0.94(3) . ?
C09 H09 0.90(2) . ?
C10 O02 1.383(3) . ?
C10 O01 1.399(3) . ?
C10 H10 1.00(3) . ?
C11 O01 1.427(3) . ?
C11 C12 1.466(4) . ?
C11 H11A 0.97 . ?
C11 H11B 0.97 . ?
C12 H12A 0.96 . ?
C12 H12B 0.96 . ?
C12 H12C 0.96 . ?
C13 C14 1.255(6) . ?
C13 O02 1.445(4) . ?
C13 H13A 0.97 . ?
C13 H13B 0.97 . ?
C14 H14A 0.96 . ?
C14 H14B 0.96 . ?
C14 H14C 0.96 . ?
N01 H01 0.84(3) . ?

loop_
_cod_related_entry_id
_cod_related_entry_database
_cod_related_entry_code
1 ChemSpider 30659150
